data_7159979
loop_
_publ_author_name
'Lin, Bohong'
'Ruan, Yaoping'
'Hou, Qi'
'Yuan, Zhijun'
'Liang, Yunshi'
'Zhang, Jing'

_publ_section_title
;
 Regioselective 5-<i>exo-dig</i> (halo)cyclization of
 <i>N</i>-propargyloxycarbonyl guanidine derivatives under mild
 conditions.
;
_journal_issue 27
_journal_name_full 'Organic &amp; biomolecular chemistry'
_journal_page_first 5585
_journal_page_last 5590
_journal_paper_doi 10.1039/d4ob00579a
_journal_volume 22
_journal_year 2024
_chemical_formula_moiety 'C11 H8 Cl3 N3 O2'
_chemical_formula_sum 'C11 H8 Cl3 N3 O2'
_chemical_formula_weight 320.55
_space_group_crystal_system triclinic
_space_group_IT_number 2
_space_group_name_Hall '-P 1'
_space_group_name_H-M_alt 'P -1'
_atom_sites_solution_hydrogens geom
_atom_sites_solution_primary dual
_audit_creation_date 2022-04-30
_audit_creation_method
;
Olex2 1.5
(compiled 2021.12.09 svn.r5202d8cf for OlexSys, GUI svn.r6439)
;
_audit_update_record
;
2023-03-24 deposited with the CCDC.	2024-06-14 downloaded from the CCDC.
;
_cell_angle_alpha 91.8130(10)
_cell_angle_beta 97.6170(10)
_cell_angle_gamma 102.8260(10)
_cell_formula_units_Z 4
_cell_length_a 7.5748(3)
_cell_length_b 12.5331(4)
_cell_length_c 13.9255(5)
_cell_measurement_reflns_used 9793
_cell_measurement_temperature 298.00
_cell_measurement_theta_max 68.728
_cell_measurement_theta_min 3.152
_cell_volume 1275.11(8)
_computing_cell_refinement 'SAINT V8.40B (?, 2016)'
_computing_data_reduction 'SAINT V8.40B (?, 2016)'
_computing_molecular_graphics 'Olex2 1.5 (Dolomanov et al., 2009)'
_computing_publication_material 'Olex2 1.5 (Dolomanov et al., 2009)'
_computing_structure_refinement 'SHELXL 2018/3 (Sheldrick, 2015)'
_computing_structure_solution 'SHELXT 2014/5 (Sheldrick, 2014)'
_diffrn_ambient_temperature 298.00
_diffrn_measured_fraction_theta_full 0.984
_diffrn_measured_fraction_theta_max 0.955
_diffrn_measurement_device_type 'Bruker APEX-II CCD'
_diffrn_measurement_method '\f and \w scans'
_diffrn_radiation_monochromator graphite
_diffrn_radiation_type MoK\a
_diffrn_radiation_wavelength 0.71073
_diffrn_reflns_av_R_equivalents 0.0476
_diffrn_reflns_av_unetI/netI 0.0534
_diffrn_reflns_Laue_measured_fraction_full 0.984
_diffrn_reflns_Laue_measured_fraction_max 0.955
_diffrn_reflns_limit_h_max 9
_diffrn_reflns_limit_h_min -10
_diffrn_reflns_limit_k_max 17
_diffrn_reflns_limit_k_min -17
_diffrn_reflns_limit_l_max 19
_diffrn_reflns_limit_l_min -19
_diffrn_reflns_number 20912
_diffrn_reflns_point_group_measured_fraction_full 0.984
_diffrn_reflns_point_group_measured_fraction_max 0.955
_diffrn_reflns_theta_full 25.242
_diffrn_reflns_theta_max 29.605
_diffrn_reflns_theta_min 1.478
_diffrn_source_current 2.86
_diffrn_source_power 0.19985679999999997
_diffrn_source_voltage 69.88
_diffrn_standards_number 0
_exptl_absorpt_coefficient_mu 0.718
_exptl_absorpt_correction_T_max 0.7531
_exptl_absorpt_correction_T_min 0.3899
_exptl_absorpt_correction_type multi-scan
_exptl_absorpt_process_details
;
SADABS-2016/2 (Bruker,2016/2) was used for absorption correction.
wR2(int) was 0.1415 before and 0.0857 after correction.
The Ratio of minimum to maximum transmission is 0.5177.
The \l/2 correction factor is Not present.
;
_exptl_crystal_colour colourless
_exptl_crystal_colour_primary colourless
_exptl_crystal_density_diffrn 1.670
_exptl_crystal_description block
_exptl_crystal_F_000 648
_exptl_crystal_size_max 0.2
_exptl_crystal_size_mid 0.16
_exptl_crystal_size_min 0.12
_refine_diff_density_max 0.525
_refine_diff_density_min -0.499
_refine_diff_density_rms 0.080
_refine_ls_extinction_method none
_refine_ls_goodness_of_fit_ref 0.991
_refine_ls_hydrogen_treatment constr
_refine_ls_matrix_type full
_refine_ls_number_parameters 343
_refine_ls_number_reflns 6864
_refine_ls_number_restraints 0
_refine_ls_restrained_S_all 0.991
_refine_ls_R_factor_all 0.0452
_refine_ls_R_factor_gt 0.0423
_refine_ls_shift/su_max 0.001
_refine_ls_shift/su_mean 0.000
_refine_ls_structure_factor_coef Fsqd
_refine_ls_weighting_details 'w=1/[\s^2^(Fo^2^)+(0.0617P)^2^+0.8554P] where P=(Fo^2^+2Fc^2^)/3'
_refine_ls_weighting_scheme calc
_refine_ls_wR_factor_gt 0.1151
_refine_ls_wR_factor_ref 0.1177
_reflns_Friedel_coverage 0.000
_reflns_number_gt 6291
_reflns_number_total 6864
_reflns_threshold_expression 'I > 2\s(I)'
_cod_data_source_file d4ob00579a2.cif
_cod_data_source_block 1
_cod_depositor_comments 'Adding full bibliography for 7159978--7159982.cif.'
_cod_database_code 7159979
_shelx_shelxl_version_number 2018/3
_shelx_space_group_comment
;
The symmetry employed for this shelxl refinement is uniquely defined
by the following loop, which should always be used as a source of
symmetry information in preference to the above space-group names.
They are only intended as comments.
;
_olex2_refinement_description
;
1. Fixed Uiso
 At 1.2 times of:
  All C(H) groups, All C(H,H) groups, All N(H,H) groups
2.a Secondary CH2 refined with riding coordinates:
 C12(H12A,H12B), C1(H1A,H1B)
2.b Aromatic/amide H refined with riding coordinates:
 C7(H7), C22(H22), C11(H11), C18(H18)
2.c X=CH2 refined with riding coordinates:
 N2(H2A,H2B), N5(H5A,H5B), C15(H15A,H15B), C4(H4A,H4B)
;
_olex2_submission_special_instructions 'No special instructions were received'

loop_
_space_group_symop_operation_xyz
'x, y, z'
'-x, -y, -z'

loop_
_atom_site_label
_atom_site_type_symbol
_atom_site_fract_x
_atom_site_fract_y
_atom_site_fract_z
_atom_site_U_iso_or_equiv
_atom_site_adp_type
_atom_site_occupancy
_atom_site_site_symmetry_order
_atom_site_calc_flag
_atom_site_refinement_flags_posn
_atom_site_refinement_flags_adp
_atom_site_refinement_flags_occupancy
_atom_site_disorder_assembly
_atom_site_disorder_group
Cl2 Cl 0.82903(6) 1.02594(3) 0.12531(3) 0.03224(11) Uani 1 1 d . . . . .
Cl5 Cl 0.65633(6) 0.25601(3) 0.73311(3) 0.03134(11) Uani 1 1 d . . . . .
Cl6 Cl 0.68663(6) 0.09494(4) 0.56237(3) 0.03296(11) Uani 1 1 d . . . . .
Cl3 Cl 0.84136(7) 0.78121(4) 0.07261(3) 0.03634(12) Uani 1 1 d . . . . .
Cl4 Cl 0.63995(7) 0.16924(4) 0.94215(3) 0.03566(12) Uani 1 1 d . . . . .
Cl1 Cl 0.84799(7) 1.10156(3) 0.34352(3) 0.03370(11) Uani 1 1 d . . . . .
O2 O 0.74576(17) 0.48535(10) 0.67012(9) 0.0282(3) Uani 1 1 d . . . . .
O3 O 0.30297(18) -0.47543(11) 0.84385(12) 0.0395(3) Uani 1 1 d . . . . .
O1 O 0.50964(18) 0.55281(12) 0.61024(11) 0.0369(3) Uani 1 1 d . . . . .
O4 O 0.5409(2) -0.54690(11) 0.89442(12) 0.0386(3) Uani 1 1 d . . . . .
N3 N 0.79833(17) 0.61387(11) 0.56332(10) 0.0214(2) Uani 1 1 d . . . . .
N1 N 0.87094(19) 0.70854(11) 0.43005(10) 0.0248(3) Uani 1 1 d . . . . .
N6 N 0.60378(19) -0.37476(11) 0.85003(10) 0.0229(3) Uani 1 1 d . . . . .
N2 N 0.6027(2) 0.72097(14) 0.49554(12) 0.0320(3) Uani 1 1 d . . . . .
H2A H 0.570804 0.766845 0.453682 0.038 Uiso 1 1 calc R U . . .
H2B H 0.534373 0.698691 0.540687 0.038 Uiso 1 1 calc R U . . .
N4 N 0.7093(2) -0.20025(12) 0.80451(13) 0.0309(3) Uani 1 1 d . . . . .
N5 N 0.3987(2) -0.26029(13) 0.82063(15) 0.0398(4) Uani 1 1 d . . . . .
H5A H 0.371041 -0.197553 0.806197 0.048 Uiso 1 1 calc R U . . .
H5B H 0.313287 -0.315543 0.834090 0.048 Uiso 1 1 calc R U . . .
C7 C 0.6711(2) -0.02303(14) 0.86312(13) 0.0278(3) Uani 1 1 d . . . . .
H7 H 0.667864 -0.048215 0.926629 0.033 Uiso 1 1 calc R U . . .
C22 C 0.8436(2) 0.75060(13) 0.26236(12) 0.0248(3) Uani 1 1 d . . . . .
H22 H 0.845086 0.676869 0.245202 0.030 Uiso 1 1 calc R U . . .
C13 C 0.6685(2) 0.55154(13) 0.61341(12) 0.0243(3) Uani 1 1 d . . . . .
C20 C 0.8355(2) 0.93371(13) 0.21382(11) 0.0236(3) Uani 1 1 d . . . . .
C16 C 0.7571(2) 0.68463(12) 0.49049(11) 0.0210(3) Uani 1 1 d . . . . .
C5 C 0.5718(2) -0.27177(12) 0.82212(12) 0.0227(3) Uani 1 1 d . . . . .
C21 C 0.8379(2) 0.82490(13) 0.19095(12) 0.0243(3) Uani 1 1 d . . . . .
C10 C 0.6796(2) 0.05100(13) 0.67842(12) 0.0246(3) Uani 1 1 d . . . . .
C6 C 0.6864(2) -0.09375(13) 0.78700(13) 0.0257(3) Uani 1 1 d . . . . .
C19 C 0.8403(2) 0.96578(13) 0.31070(12) 0.0236(3) Uani 1 1 d . . . . .
C17 C 0.8471(2) 0.78371(13) 0.35919(12) 0.0228(3) Uani 1 1 d . . . . .
C14 C 0.9729(2) 0.59252(13) 0.59304(11) 0.0216(3) Uani 1 1 d . . . . .
C8 C 0.6608(2) 0.08385(13) 0.84644(12) 0.0258(3) Uani 1 1 d . . . . .
C9 C 0.6658(2) 0.12265(12) 0.75392(12) 0.0239(3) Uani 1 1 d . . . . .
C3 C 0.7787(2) -0.39728(13) 0.87684(12) 0.0239(3) Uani 1 1 d . . . . .
C15 C 1.1351(2) 0.64156(15) 0.57173(14) 0.0307(3) Uani 1 1 d . . . . .
H15A H 1.145788 0.700889 0.530454 0.037 Uiso 1 1 calc R U . . .
H15B H 1.240975 0.617454 0.597680 0.037 Uiso 1 1 calc R U . . .
C11 C 0.6907(2) -0.05630(13) 0.69399(13) 0.0268(3) Uani 1 1 d . . . . .
H11 H 0.701204 -0.103858 0.641612 0.032 Uiso 1 1 calc R U . . .
C18 C 0.8452(2) 0.89260(13) 0.38330(12) 0.0248(3) Uani 1 1 d . . . . .
H18 H 0.847230 0.916362 0.448980 0.030 Uiso 1 1 calc R U . . .
C4 C 0.9443(2) -0.33691(15) 0.87504(15) 0.0330(4) Uani 1 1 d . . . . .
H4A H 0.959690 -0.264992 0.852814 0.040 Uiso 1 1 calc R U . . .
H4B H 1.048307 -0.365289 0.895977 0.040 Uiso 1 1 calc R U . . .
C2 C 0.4664(2) -0.46594(14) 0.86076(14) 0.0294(3) Uani 1 1 d . . . . .
C12 C 0.9370(2) 0.50027(14) 0.65928(13) 0.0274(3) Uani 1 1 d . . . . .
H12A H 0.960823 0.432619 0.630261 0.033 Uiso 1 1 calc R U . . .
H12B H 1.015558 0.519609 0.722901 0.033 Uiso 1 1 calc R U . . .
C1 C 0.7369(3) -0.51119(15) 0.91211(15) 0.0336(4) Uani 1 1 d . . . . .
H1A H 0.794352 -0.560355 0.875941 0.040 Uiso 1 1 calc R U . . .
H1B H 0.782526 -0.510302 0.982188 0.040 Uiso 1 1 calc R U . . .

loop_
_atom_site_aniso_label
_atom_site_aniso_U_11
_atom_site_aniso_U_22
_atom_site_aniso_U_33
_atom_site_aniso_U_23
_atom_site_aniso_U_13
_atom_site_aniso_U_12
Cl2 0.0442(2) 0.0266(2) 0.02446(19) 0.01074(15) 0.00254(16) 0.00497(16)
Cl5 0.0406(2) 0.01731(18) 0.0357(2) 0.00673(15) 0.00051(16) 0.00794(15)
Cl6 0.0406(2) 0.0325(2) 0.0251(2) 0.00812(16) 0.00563(16) 0.00534(17)
Cl3 0.0515(3) 0.0350(2) 0.02198(19) -0.00204(16) 0.00878(17) 0.00710(19)
Cl4 0.0518(3) 0.0285(2) 0.0292(2) -0.00061(16) 0.00766(18) 0.01358(18)
Cl1 0.0544(3) 0.01980(19) 0.0302(2) 0.00371(15) 0.00919(18) 0.01327(17)
O2 0.0313(6) 0.0270(6) 0.0294(6) 0.0128(5) 0.0075(5) 0.0100(5)
O3 0.0280(6) 0.0271(6) 0.0605(9) 0.0073(6) 0.0056(6) -0.0001(5)
O1 0.0248(6) 0.0434(8) 0.0471(8) 0.0196(6) 0.0126(5) 0.0109(5)
O4 0.0381(7) 0.0206(6) 0.0578(9) 0.0132(6) 0.0098(6) 0.0050(5)
N3 0.0204(6) 0.0214(6) 0.0246(6) 0.0073(5) 0.0049(4) 0.0079(5)
N1 0.0291(7) 0.0231(6) 0.0265(7) 0.0091(5) 0.0082(5) 0.0116(5)
N6 0.0259(6) 0.0165(6) 0.0264(6) 0.0027(5) 0.0054(5) 0.0042(5)
N2 0.0295(7) 0.0384(8) 0.0362(8) 0.0177(6) 0.0113(6) 0.0191(6)
N4 0.0297(7) 0.0201(6) 0.0467(9) 0.0103(6) 0.0125(6) 0.0082(5)
N5 0.0264(7) 0.0244(7) 0.0707(12) 0.0129(8) 0.0089(7) 0.0077(6)
C7 0.0332(8) 0.0232(8) 0.0286(8) 0.0092(6) 0.0069(6) 0.0072(6)
C22 0.0275(7) 0.0204(7) 0.0278(8) 0.0027(6) 0.0059(6) 0.0073(6)
C13 0.0269(7) 0.0222(7) 0.0253(7) 0.0068(6) 0.0063(6) 0.0068(6)
C20 0.0260(7) 0.0223(7) 0.0221(7) 0.0056(6) 0.0030(5) 0.0040(6)
C16 0.0232(7) 0.0191(7) 0.0223(7) 0.0043(5) 0.0030(5) 0.0078(5)
C5 0.0279(7) 0.0170(7) 0.0242(7) 0.0020(5) 0.0049(5) 0.0066(5)
C21 0.0273(7) 0.0245(7) 0.0211(7) 0.0002(6) 0.0050(5) 0.0048(6)
C10 0.0234(7) 0.0222(7) 0.0274(7) 0.0053(6) 0.0048(5) 0.0023(5)
C6 0.0247(7) 0.0184(7) 0.0356(8) 0.0070(6) 0.0082(6) 0.0054(5)
C19 0.0278(7) 0.0186(7) 0.0258(7) 0.0038(5) 0.0052(6) 0.0071(5)
C17 0.0237(7) 0.0215(7) 0.0253(7) 0.0065(6) 0.0060(5) 0.0079(5)
C14 0.0238(7) 0.0206(7) 0.0221(7) 0.0010(5) 0.0016(5) 0.0095(5)
C8 0.0297(7) 0.0204(7) 0.0270(8) 0.0032(6) 0.0040(6) 0.0053(6)
C9 0.0259(7) 0.0169(6) 0.0284(8) 0.0060(6) 0.0027(6) 0.0042(5)
C3 0.0294(7) 0.0207(7) 0.0239(7) -0.0006(5) 0.0058(6) 0.0095(6)
C15 0.0234(7) 0.0325(9) 0.0380(9) 0.0059(7) 0.0042(6) 0.0098(6)
C11 0.0277(7) 0.0196(7) 0.0336(8) 0.0020(6) 0.0092(6) 0.0037(6)
C18 0.0317(8) 0.0231(7) 0.0215(7) 0.0043(6) 0.0060(6) 0.0085(6)
C4 0.0283(8) 0.0271(8) 0.0461(10) 0.0029(7) 0.0071(7) 0.0104(6)
C2 0.0322(8) 0.0186(7) 0.0366(9) 0.0041(6) 0.0071(7) 0.0027(6)
C12 0.0320(8) 0.0283(8) 0.0266(7) 0.0081(6) 0.0061(6) 0.0148(6)
C1 0.0379(9) 0.0254(8) 0.0404(10) 0.0101(7) 0.0077(7) 0.0111(7)

loop_
_atom_type_symbol
_atom_type_description
_atom_type_scat_dispersion_real
_atom_type_scat_dispersion_imag
_atom_type_scat_source
C C 0.0033 0.0016 'International Tables Vol C Tables 4.2.6.8 and 6.1.1.4'
H H 0.0000 0.0000 'International Tables Vol C Tables 4.2.6.8 and 6.1.1.4'
Cl Cl 0.1484 0.1585 'International Tables Vol C Tables 4.2.6.8 and 6.1.1.4'
N N 0.0061 0.0033 'International Tables Vol C Tables 4.2.6.8 and 6.1.1.4'
O O 0.0106 0.0060 'International Tables Vol C Tables 4.2.6.8 and 6.1.1.4'

loop_
_geom_angle_atom_site_label_1
_geom_angle_atom_site_label_2
_geom_angle_atom_site_label_3
_geom_angle
_geom_angle_site_symmetry_1
_geom_angle_site_symmetry_3
_geom_angle_publ_flag
C13 O2 C12 110.15(13) . . ?
C2 O4 C1 110.37(14) . . ?
C13 N3 C16 123.94(13) . . ?
C13 N3 C14 110.26(13) . . ?
C14 N3 C16 125.75(13) . . ?
C16 N1 C17 120.59(14) . . ?
C3 N6 C5 125.20(13) . . ?
C2 N6 C5 124.26(14) . . ?
C2 N6 C3 110.42(13) . . ?
H2A N2 H2B 120.0 . . ?
C16 N2 H2A 120.0 . . ?
C16 N2 H2B 120.0 . . ?
C5 N4 C6 118.22(14) . . ?
H5A N5 H5B 120.0 . . ?
C5 N5 H5A 120.0 . . ?
C5 N5 H5B 120.0 . . ?
C6 C7 H7 119.9 . . ?
C8 C7 H7 119.9 . . ?
C8 C7 C6 120.17(16) . . ?
C21 C22 H22 119.9 . . ?
C21 C22 C17 120.23(15) . . ?
C17 C22 H22 119.9 . . ?
O2 C13 N3 109.81(13) . . ?
O1 C13 O2 121.83(15) . . ?
O1 C13 N3 128.36(15) . . ?
C21 C20 Cl2 121.25(12) . . ?
C19 C20 Cl2 120.82(12) . . ?
C19 C20 C21 117.92(14) . . ?
N1 C16 N3 116.74(13) . . ?
N1 C16 N2 128.03(15) . . ?
N2 C16 N3 115.20(14) . . ?
N4 C5 N6 116.86(14) . . ?
N4 C5 N5 127.46(15) . . ?
N5 C5 N6 115.63(14) . . ?
C22 C21 Cl3 118.52(13) . . ?
C22 C21 C20 121.24(15) . . ?
C20 C21 Cl3 120.20(12) . . ?
C9 C10 Cl6 120.26(12) . . ?
C11 C10 Cl6 118.30(13) . . ?
C11 C10 C9 121.44(15) . . ?
C7 C6 N4 120.50(16) . . ?
C11 C6 N4 119.77(16) . . ?
C11 C6 C7 119.60(15) . . ?
C20 C19 Cl1 119.68(12) . . ?
C20 C19 C18 121.77(15) . . ?
C18 C19 Cl1 118.52(13) . . ?
C22 C17 N1 118.14(14) . . ?
C22 C17 C18 119.20(14) . . ?
C18 C17 N1 122.35(15) . . ?
N3 C14 C12 104.44(13) . . ?
C15 C14 N3 129.96(15) . . ?
C15 C14 C12 125.58(15) . . ?
C7 C8 Cl4 119.07(13) . . ?
C7 C8 C9 120.91(16) . . ?
C9 C8 Cl4 120.02(13) . . ?
C10 C9 Cl5 120.52(12) . . ?
C10 C9 C8 118.37(14) . . ?
C8 C9 Cl5 121.11(13) . . ?
N6 C3 C1 104.02(14) . . ?
C4 C3 N6 131.05(16) . . ?
C4 C3 C1 124.92(16) . . ?
C14 C15 H15A 120.0 . . ?
C14 C15 H15B 120.0 . . ?
H15A C15 H15B 120.0 . . ?
C10 C11 C6 119.52(16) . . ?
C10 C11 H11 120.2 . . ?
C6 C11 H11 120.2 . . ?
C19 C18 C17 119.64(15) . . ?
C19 C18 H18 120.2 . . ?
C17 C18 H18 120.2 . . ?
C3 C4 H4A 120.0 . . ?
C3 C4 H4B 120.0 . . ?
H4A C4 H4B 120.0 . . ?
O3 C2 O4 122.38(16) . . ?
O3 C2 N6 127.89(16) . . ?
O4 C2 N6 109.73(15) . . ?
O2 C12 C14 104.91(12) . . ?
O2 C12 H12A 110.8 . . ?
O2 C12 H12B 110.8 . . ?
C14 C12 H12A 110.8 . . ?
C14 C12 H12B 110.8 . . ?
H12A C12 H12B 108.8 . . ?
O4 C1 C3 105.22(14) . . ?
O4 C1 H1A 110.7 . . ?
O4 C1 H1B 110.7 . . ?
C3 C1 H1A 110.7 . . ?
C3 C1 H1B 110.7 . . ?
H1A C1 H1B 108.8 . . ?

loop_
_geom_bond_atom_site_label_1
_geom_bond_atom_site_label_2
_geom_bond_distance
_geom_bond_site_symmetry_2
_geom_bond_publ_flag
Cl2 C20 1.7196(16) . ?
Cl5 C9 1.7208(16) . ?
Cl6 C10 1.7274(17) . ?
Cl3 C21 1.7253(16) . ?
Cl4 C8 1.7283(18) . ?
Cl1 C19 1.7343(16) . ?
O2 C13 1.3373(19) . ?
O2 C12 1.448(2) . ?
O3 C2 1.207(2) . ?
O1 C13 1.202(2) . ?
O4 C2 1.335(2) . ?
O4 C1 1.438(2) . ?
N3 C13 1.392(2) . ?
N3 C16 1.4173(19) . ?
N3 C14 1.4181(19) . ?
N1 C16 1.279(2) . ?
N1 C17 1.407(2) . ?
N6 C5 1.422(2) . ?
N6 C3 1.420(2) . ?
N6 C2 1.391(2) . ?
N2 H2A 0.8800 . ?
N2 H2B 0.8800 . ?
N2 C16 1.355(2) . ?
N4 C5 1.271(2) . ?
N4 C6 1.408(2) . ?
N5 H5A 0.8800 . ?
N5 H5B 0.8800 . ?
N5 C5 1.348(2) . ?
C7 H7 0.9500 . ?
C7 C6 1.393(2) . ?
C7 C8 1.384(2) . ?
C22 H22 0.9500 . ?
C22 C21 1.387(2) . ?
C22 C17 1.393(2) . ?
C20 C21 1.395(2) . ?
C20 C19 1.389(2) . ?
C10 C9 1.391(2) . ?
C10 C11 1.388(2) . ?
C6 C11 1.394(2) . ?
C19 C18 1.389(2) . ?
C17 C18 1.399(2) . ?
C14 C15 1.322(2) . ?
C14 C12 1.502(2) . ?
C8 C9 1.394(2) . ?
C3 C4 1.317(2) . ?
C3 C1 1.505(2) . ?
C15 H15A 0.9500 . ?
C15 H15B 0.9500 . ?
C11 H11 0.9500 . ?
C18 H18 0.9500 . ?
C4 H4A 0.9500 . ?
C4 H4B 0.9500 . ?
C12 H12A 0.9900 . ?
C12 H12B 0.9900 . ?
C1 H1A 0.9900 . ?
C1 H1B 0.9900 . ?

loop_
_geom_torsion_atom_site_label_1
_geom_torsion_atom_site_label_2
_geom_torsion_atom_site_label_3
_geom_torsion_atom_site_label_4
_geom_torsion
_geom_torsion_site_symmetry_1
_geom_torsion_site_symmetry_2
_geom_torsion_site_symmetry_3
_geom_torsion_site_symmetry_4
_geom_torsion_publ_flag
Cl2 C20 C21 Cl3 1.9(2) . . . . ?
Cl2 C20 C21 C22 179.85(13) . . . . ?
Cl2 C20 C19 Cl1 -2.3(2) . . . . ?
Cl2 C20 C19 C18 179.86(13) . . . . ?
Cl6 C10 C9 Cl5 -0.2(2) . . . . ?
Cl6 C10 C9 C8 -179.91(13) . . . . ?
Cl6 C10 C11 C6 179.63(13) . . . . ?
Cl4 C8 C9 Cl5 1.4(2) . . . . ?
Cl4 C8 C9 C10 -178.94(12) . . . . ?
Cl1 C19 C18 C17 -177.27(13) . . . . ?
N3 C14 C12 O2 -6.31(17) . . . . ?
N1 C17 C18 C19 173.31(15) . . . . ?
N6 C3 C1 O4 4.73(19) . . . . ?
N4 C6 C11 C10 -175.97(15) . . . . ?
C7 C6 C11 C10 -0.1(2) . . . . ?
C7 C8 C9 Cl5 -179.04(13) . . . . ?
C7 C8 C9 C10 0.7(2) . . . . ?
C22 C17 C18 C19 -0.2(2) . . . . ?
C13 O2 C12 C14 4.39(18) . . . . ?
C13 N3 C16 N1 -158.05(16) . . . . ?
C13 N3 C16 N2 23.6(2) . . . . ?
C13 N3 C14 C15 -172.19(18) . . . . ?
C13 N3 C14 C12 6.26(17) . . . . ?
C20 C19 C18 C17 0.6(3) . . . . ?
C16 N3 C13 O2 173.87(14) . . . . ?
C16 N3 C13 O1 -6.4(3) . . . . ?
C16 N3 C14 C15 10.2(3) . . . . ?
C16 N3 C14 C12 -171.34(14) . . . . ?
C16 N1 C17 C22 -125.95(17) . . . . ?
C16 N1 C17 C18 60.5(2) . . . . ?
C5 N6 C3 C4 -6.3(3) . . . . ?
C5 N6 C3 C1 172.68(15) . . . . ?
C5 N6 C2 O3 4.4(3) . . . . ?
C5 N6 C2 O4 -175.40(15) . . . . ?
C5 N4 C6 C7 74.2(2) . . . . ?
C5 N4 C6 C11 -109.9(2) . . . . ?
C21 C22 C17 N1 -173.87(15) . . . . ?
C21 C22 C17 C18 -0.1(2) . . . . ?
C21 C20 C19 Cl1 177.09(12) . . . . ?
C21 C20 C19 C18 -0.8(2) . . . . ?
C6 N4 C5 N6 -173.23(15) . . . . ?
C6 N4 C5 N5 4.3(3) . . . . ?
C6 C7 C8 Cl4 179.45(13) . . . . ?
C6 C7 C8 C9 -0.2(3) . . . . ?
C19 C20 C21 Cl3 -177.44(12) . . . . ?
C19 C20 C21 C22 0.5(2) . . . . ?
C17 N1 C16 N3 -175.92(14) . . . . ?
C17 N1 C16 N2 2.1(3) . . . . ?
C17 C22 C21 Cl3 177.90(13) . . . . ?
C17 C22 C21 C20 0.0(2) . . . . ?
C14 N3 C13 O2 -3.78(19) . . . . ?
C14 N3 C13 O1 175.93(18) . . . . ?
C14 N3 C16 N1 19.2(2) . . . . ?
C14 N3 C16 N2 -159.07(15) . . . . ?
C8 C7 C6 N4 175.73(16) . . . . ?
C8 C7 C6 C11 -0.1(3) . . . . ?
C9 C10 C11 C6 0.6(2) . . . . ?
C3 N6 C5 N4 12.2(2) . . . . ?
C3 N6 C5 N5 -165.65(16) . . . . ?
C3 N6 C2 O3 -179.39(19) . . . . ?
C3 N6 C2 O4 0.8(2) . . . . ?
C15 C14 C12 O2 172.24(16) . . . . ?
C11 C10 C9 Cl5 178.82(13) . . . . ?
C11 C10 C9 C8 -0.9(2) . . . . ?
C4 C3 C1 O4 -176.19(18) . . . . ?
C2 O4 C1 C3 -4.5(2) . . . . ?
C2 N6 C5 N4 -172.10(17) . . . . ?
C2 N6 C5 N5 10.0(2) . . . . ?
C2 N6 C3 C4 177.48(19) . . . . ?
C2 N6 C3 C1 -3.52(18) . . . . ?
C12 O2 C13 O1 179.66(17) . . . . ?
C12 O2 C13 N3 -0.60(19) . . . . ?
C1 O4 C2 O3 -177.33(19) . . . . ?
C1 O4 C2 N6 2.4(2) . . . . ?
